data_2239601
loop_
_publ_author_name
'Orhan, Ersin'
'Garci, Amine'
'Therrien, Bruno'

_publ_section_title
;
 2,5-Dibromo-3,6-dimethoxycyclohexa-2,5-diene-1,4-dione
;
_journal_coeditor_code TK5317
_journal_issue 6
_journal_name_full 'Acta Crystallographica Section E'
_journal_page_first o715
_journal_paper_doi 10.1107/S1600536814011787
_journal_volume 70
_journal_year 2014
_chemical_formula_iupac 'C8 H6 Br2 O4'
_chemical_formula_moiety 'C8 H6 Br2 O4'
_chemical_formula_sum 'C8 H6 Br2 O4'
_chemical_formula_weight 325.95
_chemical_name_systematic
;
2,5-Dibromo-3,6-dimethoxycyclohexa-2,5-diene-1,4-dione
;
_space_group_IT_number 14
_symmetry_cell_setting monoclinic
_symmetry_space_group_name_Hall '-P 2yn'
_symmetry_space_group_name_H-M 'P 1 21/n 1'
_atom_sites_solution_hydrogens geom
_atom_sites_solution_primary direct
_atom_sites_solution_secondary difmap
_audit_creation_method SHELXL-97
_cell_angle_alpha 90.00
_cell_angle_beta 113.846(7)
_cell_angle_gamma 90.00
_cell_formula_units_Z 2
_cell_length_a 9.4456(9)
_cell_length_b 5.4877(3)
_cell_length_c 10.0341(9)
_cell_measurement_reflns_used 7998
_cell_measurement_temperature 173(2)
_cell_measurement_theta_max 25.90
_cell_measurement_theta_min 2.35
_cell_volume 475.71(7)
_computing_cell_refinement 'CELL (Stoe & Cie, 2000)'
_computing_data_collection 'EXPOSE (Stoe & Cie, 2000)'
_computing_data_reduction 'INTEGRATE (Stoe & Cie, 2000)'
_computing_molecular_graphics 'ORTEP-3 for Windows (Farrugia, 2012)'
_computing_publication_material 'SHELXL97 (Sheldrick, 2008)'
_computing_structure_refinement 'SHELXL97 (Sheldrick, 2008)'
_computing_structure_solution 'SHELXS97 (Sheldrick, 2008)'
_diffrn_ambient_temperature 173(2)
_diffrn_detector_area_resol_mean 0
_diffrn_measured_fraction_theta_full 1.000
_diffrn_measured_fraction_theta_max 1.000
_diffrn_measurement_device_type 'Stoe IPDS'
_diffrn_measurement_method '\f oscillation'
_diffrn_radiation_monochromator graphite
_diffrn_radiation_source 'fine-focus sealed tube'
_diffrn_radiation_type MoK\a
_diffrn_radiation_wavelength 0.71073
_diffrn_reflns_av_R_equivalents 0.0714
_diffrn_reflns_av_sigmaI/netI 0.0342
_diffrn_reflns_limit_h_max 12
_diffrn_reflns_limit_h_min -12
_diffrn_reflns_limit_k_max 7
_diffrn_reflns_limit_k_min -7
_diffrn_reflns_limit_l_max 13
_diffrn_reflns_limit_l_min -13
_diffrn_reflns_number 8772
_diffrn_reflns_theta_full 29.15
_diffrn_reflns_theta_max 29.15
_diffrn_reflns_theta_min 2.50
_diffrn_standards_decay_% 0
_diffrn_standards_interval_time 0
_diffrn_standards_number 0
_exptl_absorpt_coefficient_mu 8.503
_exptl_absorpt_correction_T_max 0.704
_exptl_absorpt_correction_T_min 0.246
_exptl_absorpt_correction_type refdelf
_exptl_absorpt_process_details '(DIFABS; Walker & Stuart, 1983)'
_exptl_crystal_colour red
_exptl_crystal_density_diffrn 2.276
_exptl_crystal_density_method 'not measured'
_exptl_crystal_description block
_exptl_crystal_F_000 312
_exptl_crystal_size_max 0.23
_exptl_crystal_size_mid 0.21
_exptl_crystal_size_min 0.20
_refine_diff_density_max 0.862
_refine_diff_density_min -0.979
_refine_ls_extinction_method none
_refine_ls_goodness_of_fit_ref 1.038
_refine_ls_hydrogen_treatment constr
_refine_ls_matrix_type full
_refine_ls_number_parameters 65
_refine_ls_number_reflns 1284
_refine_ls_number_restraints 0
_refine_ls_restrained_S_all 1.038
_refine_ls_R_factor_all 0.0333
_refine_ls_R_factor_gt 0.0280
_refine_ls_shift/su_max 0.000
_refine_ls_shift/su_mean 0.000
_refine_ls_structure_factor_coef Fsqd
_refine_ls_weighting_details 'calc w=1/[\s^2^(Fo^2^)+(0.0431P)^2^] where P=(Fo^2^+2Fc^2^)/3'
_refine_ls_weighting_scheme calc
_refine_ls_wR_factor_gt 0.0648
_refine_ls_wR_factor_ref 0.0666
_reflns_number_gt 1144
_reflns_number_total 1284
_reflns_threshold_expression I>2\s(I)
_cod_data_source_file tk5317sup1.cif
_cod_data_source_block I
_cod_original_sg_symbol_H-M 'P 21/n'
_cod_database_code 2239601
_cod_database_fobs_code 2239601

loop_
_symmetry_equiv_pos_as_xyz
'x, y, z'
'-x+1/2, y+1/2, -z+1/2'
'-x, -y, -z'
'x-1/2, -y-1/2, z-1/2'

loop_
_atom_site_type_symbol
_atom_site_label
_atom_site_fract_x
_atom_site_fract_y
_atom_site_fract_z
_atom_site_U_iso_or_equiv
_atom_site_adp_type
_atom_site_calc_flag
_atom_site_refinement_flags
_atom_site_occupancy
_atom_site_symmetry_multiplicity
Br Br1 0.14128(3) 0.21073(5) 0.79296(3) 0.02303(10) Uani d . 1 1
C C2 -0.0827(3) 0.2940(4) 0.9112(3) 0.0197(4) Uani d . 1 1
C C4 -0.3943(3) 0.2112(5) 0.9080(3) 0.0253(5) Uani d . 1 1
H H4A -0.4045 0.2467 0.8109 0.038 Uiso calc R 1 1
H H4B -0.4925 0.2333 0.9138 0.038 Uiso calc R 1 1
H H4C -0.3608 0.0457 0.9320 0.038 Uiso calc R 1 1
O O2 -0.2815(2) 0.3740(4) 1.00971(19) 0.0262(4) Uani d . 1 1
O O1 -0.1483(2) 0.1143(4) 0.8426(2) 0.0332(4) Uani d . 1 1
C C1 0.0654(3) 0.3806(4) 0.9134(2) 0.0176(4) Uani d . 1 1
C C3 -0.1485(2) 0.4344(4) 1.0024(2) 0.0174(4) Uani d . 1 1

loop_
_atom_site_aniso_label
_atom_site_aniso_U_11
_atom_site_aniso_U_22
_atom_site_aniso_U_33
_atom_site_aniso_U_12
_atom_site_aniso_U_13
_atom_site_aniso_U_23
Br1 0.02309(14) 0.02542(15) 0.02416(15) 0.00012(9) 0.01326(10) -0.00545(8)
C2 0.0212(11) 0.0197(10) 0.0193(11) -0.0009(8) 0.0093(9) -0.0011(8)
C4 0.0178(10) 0.0290(12) 0.0266(12) -0.0072(9) 0.0064(9) -0.0016(9)
O2 0.0216(8) 0.0326(9) 0.0283(9) -0.0113(7) 0.0143(7) -0.0098(8)
O1 0.0311(10) 0.0297(10) 0.0443(11) -0.0119(8) 0.0209(9) -0.0171(9)
C1 0.0185(10) 0.0190(10) 0.0169(9) 0.0013(8) 0.0090(8) -0.0011(8)
C3 0.0176(9) 0.0184(10) 0.0177(9) -0.0004(8) 0.0086(8) 0.0012(7)

loop_
_atom_type_symbol
_atom_type_description
_atom_type_scat_dispersion_real
_atom_type_scat_dispersion_imag
_atom_type_scat_source
C C 0.0033 0.0016 'International Tables Vol C Tables 4.2.6.8 and 6.1.1.4'
H H 0.0000 0.0000 'International Tables Vol C Tables 4.2.6.8 and 6.1.1.4'
Br Br -0.2901 2.4595 'International Tables Vol C Tables 4.2.6.8 and 6.1.1.4'
O O 0.0106 0.0060 'International Tables Vol C Tables 4.2.6.8 and 6.1.1.4'

loop_
_geom_angle_atom_site_label_1
_geom_angle_atom_site_label_2
_geom_angle_atom_site_label_3
_geom_angle_site_symmetry_1
_geom_angle_site_symmetry_3
_geom_angle
O1 C2 C1 . . 122.3(2)
O1 C2 C3 . . 121.0(2)
C1 C2 C3 . . 116.68(19)
O2 C4 H4A . . 109.5
O2 C4 H4B . . 109.5
H4A C4 H4B . . 109.5
O2 C4 H4C . . 109.5
H4A C4 H4C . . 109.5
H4B C4 H4C . . 109.5
C3 O2 C4 . . 123.90(19)
C3 C1 C2 3_567 . 124.14(19)
C3 C1 Br1 3_567 . 119.87(16)
C2 C1 Br1 . . 115.96(16)
O2 C3 C1 . 3_567 118.4(2)
O2 C3 C2 . . 122.4(2)
C1 C3 C2 3_567 . 119.05(19)

loop_
_geom_bond_atom_site_label_1
_geom_bond_atom_site_label_2
_geom_bond_site_symmetry_2
_geom_bond_distance
Br1 C1 . 1.882(2)
C2 O1 . 1.219(3)
C2 C1 . 1.469(3)
C2 C3 . 1.509(3)
C4 O2 . 1.448(3)
C4 H4A . 0.9600
C4 H4B . 0.9600
C4 H4C . 0.9600
O2 C3 . 1.330(3)
C1 C3 3_567 1.351(3)
C3 C1 3_567 1.351(3)

loop_
_geom_torsion_atom_site_label_1
_geom_torsion_atom_site_label_2
_geom_torsion_atom_site_label_3
_geom_torsion_atom_site_label_4
_geom_torsion_site_symmetry_4
_geom_torsion
O1 C2 C1 C3 3_567 -174.0(2)
C3 C2 C1 C3 3_567 4.2(4)
O1 C2 C1 Br1 . 4.2(3)
C3 C2 C1 Br1 . -177.59(16)
C4 O2 C3 C1 3_567 168.5(2)
C4 O2 C3 C2 . -15.5(4)
O1 C2 C3 O2 . -1.7(4)
C1 C2 C3 O2 . -179.9(2)
O1 C2 C3 C1 3_567 174.3(2)
C1 C2 C3 C1 3_567 -4.0(4)
